data_4035756
loop_
_publ_author_name
'Jurczak, Janusz'
'Sobczuk, Adam'
'Da Browa, Kajetan'
'Lindner, Marcin'
'Niedba\/la, Patryk'

_publ_section_title
;
 An Indirect Synthetic Approach toward Conformationally Constrained
 20-Membered Unclosed Cryptands via Late-Stage Installation of
 Intraannular Substituents.
;
_journal_issue 21
_journal_name_full 'The Journal of organic chemistry'
_journal_page_first 13560
_journal_page_last 13567
_journal_paper_doi 10.1021/acs.joc.8b02160
_journal_volume 83
_journal_year 2018
_chemical_formula_sum 'C29 H31 Cl2 N3 O7'
_chemical_formula_weight 604.47
_space_group_IT_number 2
_space_group_name_Hall '-P 1'
_space_group_name_H-M_alt 'P -1'
_symmetry_cell_setting triclinic
_symmetry_space_group_name_H-M 'P -1'
_atom_sites_solution_hydrogens geom
_atom_sites_solution_primary direct
_atom_sites_solution_secondary difmap
_audit_creation_method SHELXL-97
_cell_angle_alpha 101.735(3)
_cell_angle_beta 98.350(3)
_cell_angle_gamma 104.310(2)
_cell_formula_units_Z 2
_cell_length_a 10.3430(3)
_cell_length_b 10.3673(3)
_cell_length_c 14.2508(4)
_cell_measurement_reflns_used 26314
_cell_measurement_temperature 100(2)
_cell_measurement_theta_max 28.64
_cell_measurement_theta_min 3.19
_cell_volume 1418.63(8)
_computing_cell_refinement
;
CrysAlis RED, Oxford Diffraction Ltd.,
Version 1.171.27p5 beta
;
_computing_data_collection
;
CrysAlis CCD, Oxford Diffraction Ltd.,
Version 1.171.27p5 beta
;
_computing_data_reduction
;
CrysAlis RED, Oxford Diffraction Ltd.,
Version 1.171.27p5 beta
;
_computing_molecular_graphics 'Diamond 1.2'
_computing_publication_material SHELXTL-97
_computing_structure_refinement 'SHELXL-97 (Sheldrick, 1997)'
_computing_structure_solution 'SHELXS-97 (Sheldrick, 1990)'
_diffrn_ambient_temperature 100(2)
_diffrn_detector_area_resol_mean 8.6479
_diffrn_measured_fraction_theta_full 0.973
_diffrn_measured_fraction_theta_max 0.931
_diffrn_measurement_device_type KM4CCD
_diffrn_measurement_method 'omega scan'
_diffrn_radiation_monochromator graphite
_diffrn_radiation_source 'fine-focus sealed tube'
_diffrn_radiation_type MoK\a
_diffrn_radiation_wavelength 0.71073
_diffrn_reflns_av_R_equivalents 0.0159
_diffrn_reflns_av_sigmaI/netI 0.0139
_diffrn_reflns_limit_h_max 13
_diffrn_reflns_limit_h_min -13
_diffrn_reflns_limit_k_max 13
_diffrn_reflns_limit_k_min -13
_diffrn_reflns_limit_l_max 18
_diffrn_reflns_limit_l_min -19
_diffrn_reflns_number 26314
_diffrn_reflns_theta_full 28.00
_diffrn_reflns_theta_max 28.64
_diffrn_reflns_theta_min 3.19
_diffrn_standards_decay_% 2
_diffrn_standards_interval_count '50 frames'
_diffrn_standards_interval_time '1700 sec.'
_diffrn_standards_number '1 frame'
_exptl_absorpt_coefficient_mu 0.281
_exptl_absorpt_correction_T_max 0.95
_exptl_absorpt_correction_T_min 0.78
_exptl_absorpt_correction_type empirical
_exptl_absorpt_process_details
;
SCALE3 ABSPACK - An Oxford Diffraction program (C)
2005 Oxford Diffraction Ltd.
;
_exptl_crystal_colour colourless
_exptl_crystal_density_diffrn 1.415
_exptl_crystal_density_method 'not measured'
_exptl_crystal_description prismatic
_exptl_crystal_F_000 632
_exptl_crystal_size_max 0.91
_exptl_crystal_size_mid 0.65
_exptl_crystal_size_min 0.19
_refine_diff_density_max 0.530
_refine_diff_density_min -0.687
_refine_diff_density_rms 0.055
_refine_ls_extinction_coef 0.0282(19)
_refine_ls_extinction_expression Fc^*^=kFc[1+0.001xFc^2^\l^3^/sin(2\q)]^-1/4^
_refine_ls_extinction_method SHELXL
_refine_ls_goodness_of_fit_ref 1.102
_refine_ls_hydrogen_treatment mixed
_refine_ls_matrix_type full
_refine_ls_number_parameters 484
_refine_ls_number_reflns 6760
_refine_ls_number_restraints 0
_refine_ls_restrained_S_all 1.102
_refine_ls_R_factor_all 0.0418
_refine_ls_R_factor_gt 0.0366
_refine_ls_shift/su_max 0.000
_refine_ls_shift/su_mean 0.000
_refine_ls_structure_factor_coef Fsqd
_refine_ls_weighting_details 'calc w=1/[\s^2^(Fo^2^)+(0.0565P)^2^+0.5288P] where P=(Fo^2^+2Fc^2^)/3'
_refine_ls_weighting_scheme calc
_refine_ls_wR_factor_gt 0.0997
_refine_ls_wR_factor_ref 0.1049
_reflns_number_gt 5842
_reflns_number_total 6760
_reflns_threshold_expression >2sigma(I)
_cod_data_source_file jo8b02160_si_004.cif
_cod_data_source_block UC23
_cod_depositor_comments
;
The following automatic conversions were performed:

data item '_symmetry_cell_setting' value 'Triclinic' was changed to
'triclinic' in accordance with the
/home/data/users/saulius/crontab/automatic-downloads/current/ACS/lib/dictionaries/cif_core.dic
dictionary named 'cif_core.dic' version 2.4.2 last updated on
2011-04-26.

Automatic conversion script
Id: cif_fix_values 6909 2019-04-08 15:41:33Z antanas 
;
_cod_original_cell_volume 1418.63(7)
_cod_original_sg_symbol_H-M P-1
_cod_database_code 4035756

loop_
_symmetry_equiv_pos_as_xyz
'x, y, z'
'-x, -y, -z'

loop_
_atom_site_label
_atom_site_type_symbol
_atom_site_fract_x
_atom_site_fract_y
_atom_site_fract_z
_atom_site_U_iso_or_equiv
_atom_site_adp_type
_atom_site_occupancy
_atom_site_symmetry_multiplicity
_atom_site_calc_flag
_atom_site_refinement_flags
Cl1 Cl 0.43703(5) 0.31219(4) 0.48744(3) 0.03774(12) Uani 1 1 d .
Cl2 Cl 0.43080(4) -0.19853(3) 0.28734(3) 0.03529(11) Uani 1 1 d .
O1 O 0.67989(9) 0.36805(9) 0.30013(7) 0.0212(2) Uani 1 1 d .
O2 O 1.01438(10) 0.58844(10) 0.40682(7) 0.0259(2) Uani 1 1 d .
O3 O 0.93983(10) 0.07963(10) 0.33363(7) 0.0234(2) Uani 1 1 d .
O4 O 0.56989(10) -0.12826(11) 0.06297(7) 0.0267(2) Uani 1 1 d .
O5 O 0.08012(9) -0.19058(10) -0.05768(7) 0.0236(2) Uani 1 1 d .
O6 O 0.24882(8) 0.05455(9) 0.17057(6) 0.01622(18) Uani 1 1 d .
O7 O 0.51374(9) 0.11303(9) 0.24878(6) 0.01553(18) Uani 1 1 d .
N1 N 0.92735(11) 0.35572(12) 0.34854(9) 0.0226(2) Uani 1 1 d .
N2 N 0.29983(11) -0.12573(13) 0.02937(8) 0.0228(2) Uani 1 1 d .
N3 N 0.89600(11) -0.38025(12) 0.13873(9) 0.0230(2) Uani 1 1 d .
C1 C 0.54668(12) 0.35576(12) 0.26039(9) 0.0157(2) Uani 1 1 d .
C2 C 0.77628(13) 0.50151(13) 0.33581(9) 0.0193(2) Uani 1 1 d .
C3 C 0.91762(12) 0.48482(13) 0.36797(9) 0.0194(3) Uani 1 1 d .
C4 C 1.05480(13) 0.32053(15) 0.37275(10) 0.0249(3) Uani 1 1 d .
C5 C 1.04376(13) 0.18095(15) 0.30809(10) 0.0230(3) Uani 1 1 d .
C6 C 0.75458(14) -0.02704(15) 0.19661(10) 0.0226(3) Uani 1 1 d .
C7 C 0.87125(13) -0.03379(14) 0.25508(9) 0.0192(2) Uani 1 1 d .
C8 C 0.92066(13) -0.14833(14) 0.23884(9) 0.0195(2) Uani 1 1 d .
C9 C 0.85049(12) -0.26248(13) 0.15940(9) 0.0182(2) Uani 1 1 d .
C10 C 0.72959(13) -0.25790(14) 0.10015(9) 0.0190(2) Uani 1 1 d .
C11 C 0.68396(13) -0.14149(14) 0.11960(9) 0.0203(3) Uani 1 1 d .
C12 C 0.46929(14) -0.25152(15) 0.00475(10) 0.0238(3) Uani 1 1 d .
C13 C 0.35468(15) -0.20464(18) -0.04388(10) 0.0273(3) Uani 1 1 d .
C14 C 0.17130(12) -0.11670(13) 0.01231(9) 0.0170(2) Uani 1 1 d .
C15 C 0.14089(12) -0.00338(13) 0.08505(9) 0.0166(2) Uani 1 1 d .
C16 C 0.46115(12) 0.21975(12) 0.23495(8) 0.0135(2) Uani 1 1 d .
C17 C 0.32406(12) 0.19042(12) 0.18900(8) 0.0140(2) Uani 1 1 d .
C18 C 0.27144(13) 0.29715(13) 0.16939(9) 0.0177(2) Uani 1 1 d .
C19 C 0.35764(14) 0.43154(13) 0.19726(10) 0.0206(3) Uani 1 1 d .
C20 C 0.49495(13) 0.46303(13) 0.24263(9) 0.0193(2) Uani 1 1 d .
C21 C 0.55121(12) 0.11062(13) 0.35099(9) 0.0164(2) Uani 1 1 d .
C22 C 0.42886(12) 0.05207(12) 0.39149(9) 0.0167(2) Uani 1 1 d .
C23 C 0.37146(14) 0.13311(15) 0.45540(10) 0.0239(3) Uani 1 1 d .
C24 C 0.26178(16) 0.0752(2) 0.49525(11) 0.0365(4) Uani 1 1 d .
C25 C 0.20849(15) -0.0670(2) 0.47229(12) 0.0402(4) Uani 1 1 d .
C26 C 0.26132(16) -0.15127(18) 0.40966(11) 0.0354(4) Uani 1 1 d .
C27 C 0.36832(14) -0.09083(14) 0.36953(10) 0.0237(3) Uani 1 1 d .
C28 C 1.03723(14) -0.36757(16) 0.18324(10) 0.0254(3) Uani 1 1 d .
C29 C 0.85339(18) -0.46538(16) 0.03803(14) 0.0417(4) Uani 1 1 d .
H29A H 0.7536 -0.4982 0.0204 0.063 Uiso 1 1 calc R
H29B H 0.8905 -0.5442 0.0328 0.063 Uiso 1 1 calc R
H29C H 0.8875 -0.4107 -0.0065 0.063 Uiso 1 1 calc R
H1N H 0.8564(19) 0.2913(19) 0.3268(13) 0.028(4) Uiso 1 1 d .
H2A H 0.7533(17) 0.5575(18) 0.3928(13) 0.025(4) Uiso 1 1 d .
H2B H 0.7775(18) 0.5515(19) 0.2846(13) 0.029(4) Uiso 1 1 d .
H2N H 0.3546(19) -0.071(2) 0.0791(14) 0.031(5) Uiso 1 1 d .
H4A H 1.0748(17) 0.3181(18) 0.4433(13) 0.027(4) Uiso 1 1 d .
H4B H 1.1301(19) 0.3898(19) 0.3597(13) 0.029(4) Uiso 1 1 d .
H5A H 1.1313(18) 0.1585(18) 0.3198(13) 0.026(4) Uiso 1 1 d .
H5B H 1.0167(17) 0.1791(17) 0.2376(13) 0.023(4) Uiso 1 1 d .
H6 H 0.7215(19) 0.053(2) 0.2090(14) 0.034(5) Uiso 1 1 d .
H8 H 1.0038(18) -0.1462(18) 0.2826(13) 0.028(4) Uiso 1 1 d .
H10 H 0.6797(18) -0.3319(18) 0.0457(13) 0.027(4) Uiso 1 1 d .
H12A H 0.4388(18) -0.3111(19) 0.0460(14) 0.030(4) Uiso 1 1 d .
H12B H 0.5100(18) -0.3005(18) -0.0477(13) 0.028(4) Uiso 1 1 d .
H13A H 0.2844(19) -0.2803(19) -0.0832(14) 0.031(5) Uiso 1 1 d .
H13B H 0.3888(18) -0.1485(19) -0.0864(14) 0.029(4) Uiso 1 1 d .
H15A H 0.0599(18) -0.0394(18) 0.1043(13) 0.028(4) Uiso 1 1 d .
H15B H 0.1248(16) 0.0662(17) 0.0505(12) 0.021(4) Uiso 1 1 d .
H18 H 0.1810(18) 0.2771(18) 0.1383(13) 0.027(4) Uiso 1 1 d .
H19 H 0.3173(18) 0.5040(18) 0.1873(13) 0.027(4) Uiso 1 1 d .
H20 H 0.5514(18) 0.5558(19) 0.2607(13) 0.026(4) Uiso 1 1 d .
H21A H 0.6093(15) 0.0523(16) 0.3513(11) 0.015(3) Uiso 1 1 d .
H21B H 0.6030(16) 0.2047(17) 0.3917(12) 0.022(4) Uiso 1 1 d .
H24 H 0.228(2) 0.133(2) 0.5396(16) 0.046(6) Uiso 1 1 d .
H25 H 0.138(2) -0.104(2) 0.5018(16) 0.050(6) Uiso 1 1 d .
H26 H 0.227(2) -0.247(2) 0.3961(15) 0.044(5) Uiso 1 1 d .
H28A H 1.0532(18) -0.3364(18) 0.2552(14) 0.028(4) Uiso 1 1 d .
H28B H 1.1023(19) -0.304(2) 0.1601(14) 0.032(5) Uiso 1 1 d .
H28C H 1.053(2) -0.456(2) 0.1660(15) 0.041(5) Uiso 1 1 d .

loop_
_atom_site_aniso_label
_atom_site_aniso_U_11
_atom_site_aniso_U_22
_atom_site_aniso_U_33
_atom_site_aniso_U_23
_atom_site_aniso_U_13
_atom_site_aniso_U_12
Cl1 0.0641(3) 0.0286(2) 0.02809(19) 0.00482(14) 0.01598(17) 0.02496(18)
Cl2 0.0511(2) 0.01554(16) 0.0317(2) 0.00075(13) -0.00388(16) 0.00748(15)
O1 0.0134(4) 0.0156(4) 0.0291(5) 0.0029(4) -0.0019(3) 0.0002(3)
O2 0.0188(4) 0.0248(5) 0.0241(5) -0.0014(4) 0.0024(4) -0.0044(4)
O3 0.0257(5) 0.0294(5) 0.0145(4) 0.0016(4) 0.0057(4) 0.0092(4)
O4 0.0214(5) 0.0319(5) 0.0266(5) 0.0025(4) -0.0026(4) 0.0154(4)
O5 0.0196(4) 0.0274(5) 0.0196(4) -0.0025(4) -0.0034(4) 0.0101(4)
O6 0.0147(4) 0.0152(4) 0.0162(4) 0.0034(3) -0.0011(3) 0.0024(3)
O7 0.0165(4) 0.0154(4) 0.0151(4) 0.0024(3) 0.0020(3) 0.0072(3)
N1 0.0129(5) 0.0224(6) 0.0251(6) -0.0034(4) -0.0007(4) 0.0019(4)
N2 0.0174(5) 0.0348(6) 0.0151(5) -0.0009(5) -0.0001(4) 0.0130(5)
N3 0.0202(5) 0.0219(5) 0.0278(6) 0.0088(5) -0.0005(4) 0.0088(4)
C1 0.0143(5) 0.0172(6) 0.0143(5) 0.0025(4) 0.0026(4) 0.0038(4)
C2 0.0173(6) 0.0151(6) 0.0201(6) 0.0004(5) 0.0021(5) -0.0011(4)
C3 0.0168(6) 0.0233(6) 0.0136(5) -0.0003(4) 0.0043(4) 0.0008(5)
C4 0.0148(6) 0.0321(7) 0.0218(6) -0.0037(5) -0.0001(5) 0.0067(5)
C5 0.0167(6) 0.0331(7) 0.0177(6) 0.0007(5) 0.0037(5) 0.0090(5)
C6 0.0225(6) 0.0294(7) 0.0198(6) 0.0043(5) 0.0057(5) 0.0152(5)
C7 0.0187(6) 0.0266(6) 0.0133(5) 0.0035(5) 0.0058(4) 0.0081(5)
C8 0.0163(6) 0.0274(7) 0.0176(6) 0.0085(5) 0.0039(5) 0.0084(5)
C9 0.0162(5) 0.0212(6) 0.0200(6) 0.0094(5) 0.0051(5) 0.0062(5)
C10 0.0157(6) 0.0232(6) 0.0189(6) 0.0063(5) 0.0032(5) 0.0060(5)
C11 0.0156(6) 0.0305(7) 0.0188(6) 0.0081(5) 0.0041(5) 0.0117(5)
C12 0.0201(6) 0.0343(7) 0.0170(6) 0.0005(5) 0.0007(5) 0.0143(5)
C13 0.0239(7) 0.0459(9) 0.0155(6) 0.0018(6) 0.0023(5) 0.0220(6)
C14 0.0165(6) 0.0207(6) 0.0148(5) 0.0042(4) 0.0029(4) 0.0076(5)
C15 0.0118(5) 0.0177(6) 0.0174(6) 0.0011(4) -0.0007(4) 0.0036(4)
C16 0.0155(5) 0.0138(5) 0.0123(5) 0.0026(4) 0.0037(4) 0.0060(4)
C17 0.0148(5) 0.0145(5) 0.0118(5) 0.0019(4) 0.0034(4) 0.0033(4)
C18 0.0156(6) 0.0200(6) 0.0177(6) 0.0046(5) 0.0011(4) 0.0070(5)
C19 0.0234(6) 0.0173(6) 0.0214(6) 0.0051(5) 0.0011(5) 0.0081(5)
C20 0.0208(6) 0.0144(6) 0.0206(6) 0.0026(4) 0.0013(5) 0.0041(5)
C21 0.0142(5) 0.0173(6) 0.0163(5) 0.0042(4) -0.0012(4) 0.0044(4)
C22 0.0151(5) 0.0192(6) 0.0151(5) 0.0065(4) -0.0014(4) 0.0042(4)
C23 0.0257(7) 0.0307(7) 0.0185(6) 0.0091(5) 0.0032(5) 0.0119(5)
C24 0.0285(8) 0.0676(12) 0.0225(7) 0.0199(7) 0.0093(6) 0.0210(8)
C25 0.0185(7) 0.0711(12) 0.0290(8) 0.0292(8) 0.0003(6) -0.0018(7)
C26 0.0270(7) 0.0408(9) 0.0260(7) 0.0181(6) -0.0103(6) -0.0116(6)
C27 0.0237(6) 0.0216(6) 0.0202(6) 0.0077(5) -0.0059(5) 0.0003(5)
C28 0.0239(7) 0.0309(7) 0.0237(7) 0.0062(6) -0.0005(5) 0.0158(6)
C29 0.0413(9) 0.0213(7) 0.0488(10) -0.0091(7) -0.0214(8) 0.0165(6)

loop_
_atom_type_symbol
_atom_type_description
_atom_type_scat_dispersion_real
_atom_type_scat_dispersion_imag
_atom_type_scat_source
C C 0.0033 0.0016 'International Tables Vol C Tables 4.2.6.8 and 6.1.1.4'
H H 0.0000 0.0000 'International Tables Vol C Tables 4.2.6.8 and 6.1.1.4'
N N 0.0061 0.0033 'International Tables Vol C Tables 4.2.6.8 and 6.1.1.4'
O O 0.0106 0.0060 'International Tables Vol C Tables 4.2.6.8 and 6.1.1.4'
Cl Cl 0.1484 0.1585 'International Tables Vol C Tables 4.2.6.8 and 6.1.1.4'

loop_
_geom_angle_atom_site_label_1
_geom_angle_atom_site_label_2
_geom_angle_atom_site_label_3
_geom_angle
C1 O1 C2 119.79(10)
C7 O3 C5 113.34(9)
C11 O4 C12 118.04(11)
C17 O6 C15 119.21(9)
C16 O7 C21 114.52(9)
C3 N1 C4 123.73(11)
C3 N1 H1N 118.6(12)
C4 N1 H1N 117.4(12)
C14 N2 C13 122.65(11)
C14 N2 H2N 117.9(13)
C13 N2 H2N 118.2(13)
C9 N3 C29 116.95(11)
C9 N3 C28 117.40(11)
C29 N3 C28 113.01(12)
O1 C1 C20 125.87(11)
O1 C1 C16 113.69(10)
C20 C1 C16 120.42(11)
O1 C2 C3 108.86(10)
O1 C2 H2A 111.8(10)
C3 C2 H2A 108.3(10)
O1 C2 H2B 110.2(11)
C3 C2 H2B 110.0(11)
H2A C2 H2B 107.6(14)
O2 C3 N1 124.61(12)
O2 C3 C2 119.15(12)
N1 C3 C2 116.21(11)
N1 C4 C5 109.34(11)
N1 C4 H4A 111.1(10)
C5 C4 H4A 109.3(10)
N1 C4 H4B 108.9(10)
C5 C4 H4B 108.6(10)
H4A C4 H4B 109.5(14)
O3 C5 C4 107.62(10)
O3 C5 H5A 108.8(10)
C4 C5 H5A 110.6(10)
O3 C5 H5B 109.3(10)
C4 C5 H5B 110.6(10)
H5A C5 H5B 109.9(14)
C7 C6 C11 117.79(12)
C7 C6 H6 121.6(11)
C11 C6 H6 120.6(11)
C6 C7 C8 122.68(12)
C6 C7 O3 117.66(12)
C8 C7 O3 119.66(11)
C7 C8 C9 119.22(11)
C7 C8 H8 118.6(10)
C9 C8 H8 122.2(10)
N3 C9 C8 121.86(11)
N3 C9 C10 119.50(12)
C8 C9 C10 118.63(12)
C11 C10 C9 120.00(12)
C11 C10 H10 118.5(11)
C9 C10 H10 121.5(11)
O4 C11 C10 123.03(12)
O4 C11 C6 115.29(11)
C10 C11 C6 121.64(12)
O4 C12 C13 105.75(12)
O4 C12 H12A 109.9(11)
C13 C12 H12A 112.1(11)
O4 C12 H12B 109.6(10)
C13 C12 H12B 109.3(10)
H12A C12 H12B 110.0(14)
N2 C13 C12 110.85(11)
N2 C13 H13A 109.3(11)
C12 C13 H13A 110.7(11)
N2 C13 H13B 109.6(11)
C12 C13 H13B 109.3(11)
H13A C13 H13B 107.0(15)
O5 C14 N2 124.78(12)
O5 C14 C15 119.35(11)
N2 C14 C15 115.84(11)
O6 C15 C14 111.63(10)
O6 C15 H15A 108.9(11)
C14 C15 H15A 109.4(11)
O6 C15 H15B 112.3(9)
C14 C15 H15B 107.8(9)
H15A C15 H15B 106.6(14)
O7 C16 C17 119.43(10)
O7 C16 C1 120.33(10)
C17 C16 C1 120.09(10)
O6 C17 C16 115.03(10)
O6 C17 C18 124.92(10)
C16 C17 C18 119.98(11)
C19 C18 C17 118.80(11)
C19 C18 H18 121.6(11)
C17 C18 H18 119.6(11)
C18 C19 C20 122.18(12)
C18 C19 H19 117.2(10)
C20 C19 H19 120.6(10)
C1 C20 C19 118.51(11)
C1 C20 H20 121.2(10)
C19 C20 H20 120.3(10)
O7 C21 C22 112.25(9)
O7 C21 H21A 105.4(9)
C22 C21 H21A 109.0(9)
O7 C21 H21B 110.3(10)
C22 C21 H21B 110.7(9)
H21A C21 H21B 109.1(13)
C23 C22 C27 115.79(12)
C23 C22 C21 123.48(11)
C27 C22 C21 120.68(12)
C24 C23 C22 122.10(14)
C24 C23 Cl1 117.85(12)
C22 C23 Cl1 120.05(10)
C25 C24 C23 119.28(16)
C25 C24 H24 121.1(13)
C23 C24 H24 119.5(13)
C26 C25 C24 120.84(14)
C26 C25 H25 120.9(14)
C24 C25 H25 118.2(14)
C25 C26 C27 118.65(15)
C25 C26 H26 120.5(13)
C27 C26 H26 120.9(13)
C26 C27 C22 123.31(15)
C26 C27 Cl2 118.18(12)
C22 C27 Cl2 118.51(10)
N3 C28 H28A 110.6(10)
N3 C28 H28B 112.1(11)
H28A C28 H28B 108.6(15)
N3 C28 H28C 108.8(12)
H28A C28 H28C 108.9(16)
H28B C28 H28C 107.8(16)
N3 C29 H29A 109.5
N3 C29 H29B 109.5
H29A C29 H29B 109.5
N3 C29 H29C 109.5
H29A C29 H29C 109.5
H29B C29 H29C 109.5

loop_
_geom_bond_atom_site_label_1
_geom_bond_atom_site_label_2
_geom_bond_distance
Cl1 C23 1.7487(15)
Cl2 C27 1.7552(16)
O1 C1 1.3757(14)
O1 C2 1.4323(14)
O2 C3 1.2360(15)
O3 C7 1.4001(16)
O3 C5 1.4500(17)
O4 C11 1.3823(15)
O4 C12 1.4369(17)
O5 C14 1.2369(15)
O6 C17 1.3810(14)
O6 C15 1.4380(14)
O7 C16 1.3834(14)
O7 C21 1.4589(14)
N1 C3 1.3424(18)
N1 C4 1.4651(17)
N1 H1N 0.830(19)
N2 C14 1.3461(16)
N2 C13 1.4611(17)
N2 H2N 0.84(2)
N3 C9 1.4061(17)
N3 C29 1.463(2)
N3 C28 1.4682(17)
C1 C20 1.3987(17)
C1 C16 1.4087(16)
C2 C3 1.5297(18)
C2 H2A 0.993(18)
C2 H2B 0.977(19)
C4 C5 1.5170(19)
C4 H4A 1.003(18)
C4 H4B 0.988(19)
C5 H5A 0.989(18)
C5 H5B 0.998(17)
C6 C7 1.3889(18)
C6 C11 1.3982(19)
C6 H6 0.968(19)
C7 C8 1.3954(18)
C8 C9 1.4146(18)
C8 H8 0.978(18)
C9 C10 1.4205(17)
C10 C11 1.3926(18)
C10 H10 0.950(18)
C12 C13 1.5182(18)
C12 H12A 0.965(19)
C12 H12B 1.018(18)
C13 H13A 0.937(19)
C13 H13B 0.967(19)
C14 C15 1.5283(17)
C15 H15A 0.933(18)
C15 H15B 0.986(17)
C16 C17 1.4029(16)
C17 C18 1.4064(17)
C18 C19 1.3971(18)
C18 H18 0.928(18)
C19 C20 1.4000(18)
C19 H19 0.970(18)
C20 H20 0.954(18)
C21 C22 1.5092(17)
C21 H21A 0.952(16)
C21 H21B 0.998(17)
C22 C23 1.4072(18)
C22 C27 1.4073(18)
C23 C24 1.400(2)
C24 C25 1.390(3)
C24 H24 0.95(2)
C25 C26 1.385(3)
C25 H25 0.93(2)
C26 C27 1.390(2)
C26 H26 0.94(2)
C28 H28A 0.987(18)
C28 H28B 0.96(2)
C28 H28C 0.96(2)
C29 H29A 0.9800
C29 H29B 0.9800
C29 H29C 0.9800

loop_
_geom_hbond_atom_site_label_D
_geom_hbond_atom_site_label_H
_geom_hbond_atom_site_label_A
_geom_hbond_distance_DH
_geom_hbond_distance_HA
_geom_hbond_distance_DA
_geom_hbond_angle_DHA
_geom_hbond_site_symmetry_A
N1 H1N O1 0.830(19) 2.180(18) 2.5939(14) 110.9(15) .
N2 H2N O6 0.84(2) 2.241(18) 2.6620(14) 111.2(15) .
C2 H2B N3 0.977(19) 2.689(19) 3.5474(18) 146.8(14) 1_565

loop_
_geom_torsion_atom_site_label_1
_geom_torsion_atom_site_label_2
_geom_torsion_atom_site_label_3
_geom_torsion_atom_site_label_4
_geom_torsion
C2 O1 C1 C20 5.95(18)
C2 O1 C1 C16 -175.60(10)
C1 O1 C2 C3 -175.44(10)
C4 N1 C3 O2 1.1(2)
C4 N1 C3 C2 179.09(12)
O1 C2 C3 O2 -175.59(11)
O1 C2 C3 N1 6.34(15)
C3 N1 C4 C5 -157.89(12)
C7 O3 C5 C4 149.96(11)
N1 C4 C5 O3 -65.54(14)
C11 C6 C7 C8 1.0(2)
C11 C6 C7 O3 -178.43(11)
C5 O3 C7 C6 -90.21(14)
C5 O3 C7 C8 90.35(14)
C6 C7 C8 C9 0.46(19)
O3 C7 C8 C9 179.88(11)
C29 N3 C9 C8 -156.24(14)
C28 N3 C9 C8 -16.99(18)
C29 N3 C9 C10 24.75(19)
C28 N3 C9 C10 164.01(12)
C7 C8 C9 N3 179.37(11)
C7 C8 C9 C10 -1.62(18)
N3 C9 C10 C11 -179.64(11)
C8 C9 C10 C11 1.32(18)
C12 O4 C11 C10 22.11(18)
C12 O4 C11 C6 -160.17(12)
C9 C10 C11 O4 177.74(11)
C9 C10 C11 C6 0.16(19)
C7 C6 C11 O4 -179.07(11)
C7 C6 C11 C10 -1.3(2)
C11 O4 C12 C13 176.97(11)
C14 N2 C13 C12 -154.07(13)
O4 C12 C13 N2 -58.23(16)
C13 N2 C14 O5 13.3(2)
C13 N2 C14 C15 -165.20(13)
C17 O6 C15 C14 114.92(11)
O5 C14 C15 O6 169.15(11)
N2 C14 C15 O6 -12.28(16)
C21 O7 C16 C17 -113.03(11)
C21 O7 C16 C1 71.46(13)
O1 C1 C16 O7 -1.26(15)
C20 C1 C16 O7 177.28(10)
O1 C1 C16 C17 -176.75(10)
C20 C1 C16 C17 1.80(17)
C15 O6 C17 C16 -147.14(10)
C15 O6 C17 C18 35.97(16)
O7 C16 C17 O6 6.62(15)
C1 C16 C17 O6 -177.85(10)
O7 C16 C17 C18 -176.32(10)
C1 C16 C17 C18 -0.79(17)
O6 C17 C18 C19 176.18(11)
C16 C17 C18 C19 -0.57(18)
C17 C18 C19 C20 0.99(19)
O1 C1 C20 C19 176.97(12)
C16 C1 C20 C19 -1.39(18)
C18 C19 C20 C1 0.0(2)
C16 O7 C21 C22 78.50(12)
O7 C21 C22 C23 -104.35(13)
O7 C21 C22 C27 78.25(14)
C27 C22 C23 C24 0.50(18)
C21 C22 C23 C24 -177.01(12)
C27 C22 C23 Cl1 -179.50(9)
C21 C22 C23 Cl1 2.98(17)
C22 C23 C24 C25 0.9(2)
Cl1 C23 C24 C25 -179.13(11)
C23 C24 C25 C26 -0.9(2)
C24 C25 C26 C27 -0.4(2)
C25 C26 C27 C22 1.9(2)
C25 C26 C27 Cl2 -178.07(11)
C23 C22 C27 C26 -1.93(18)
C21 C22 C27 C26 175.66(12)
C23 C22 C27 Cl2 178.07(9)
C21 C22 C27 Cl2 -4.34(15)
